data_2006928
loop_
_publ_author_name
'Aldridge, Simon'
'Shang, Maoyu'
'Fehlner, Thomas P.'

_publ_section_title
;
 Structure of the Chromium(III) Salt [Cp^*^~2~Cr]^+^[Cp^*^CrCl~3~]^{-^}
;
_journal_issue 1
_journal_name_full 'Acta Crystallographica Section C'
_journal_page_first 47
_journal_page_last 49
_journal_paper_doi 10.1107/S0108270197011256
_journal_volume 54
_journal_year 1998
_chemical_formula_iupac '[Cr(C10 H15)2][CrCl3 (C10 H15)]'
_chemical_formula_sum 'C30 H45 Cl3 Cr2'
_chemical_formula_weight 616.01
_chemical_name_systematic
;
Bis(\h^5^-Pentamethylcyclopentadienyl)chromium(III) (\h^5^-
Pentamethylcyclopentadienyl)trichlorochromium(III)
;
_space_group_IT_number 14
_symmetry_cell_setting monoclinic
_symmetry_space_group_name_Hall '-P 2ybc'
_symmetry_space_group_name_H-M 'P 1 21/c 1'
_audit_creation_method SHELXL
_cell_angle_alpha 90.00
_cell_angle_beta 94.289(7)
_cell_angle_gamma 90.00
_cell_formula_units_Z 4
_cell_length_a 12.602(2)
_cell_length_b 13.0428(10)
_cell_length_c 19.074(3)
_cell_measurement_reflns_used 25
_cell_measurement_temperature 293(2)
_cell_measurement_theta_max 14
_cell_measurement_theta_min 13
_cell_volume 3126.3(7)
_computing_cell_refinement 'CAD-4 software'
_computing_data_collection 'CAD-4 software (Enraf-Nonius, 1977)'
_computing_data_reduction 'SDP (Enraf-Nonius, 1985)'
_computing_molecular_graphics 'SHELXTL (Siemens, 1994)'
_computing_publication_material SHELXTL
_computing_structure_refinement 'SHELXL93 (Sheldrick, 1993)'
_computing_structure_solution 'SHELXS86 (Sheldrick, 1990)'
_diffrn_ambient_temperature 293(2)
_diffrn_measurement_device 'Enraf-Nonius CAD-4'
_diffrn_measurement_method \q/2\q
_diffrn_radiation_monochromator graphite
_diffrn_radiation_source 'fine-focus sealed tube'
_diffrn_radiation_type MoK\a
_diffrn_radiation_wavelength 0.71073
_diffrn_reflns_av_R_equivalents 0.0215
_diffrn_reflns_av_sigmaI/netI 0.0399
_diffrn_reflns_limit_h_max 14
_diffrn_reflns_limit_h_min 0
_diffrn_reflns_limit_k_max 15
_diffrn_reflns_limit_k_min 0
_diffrn_reflns_limit_l_max 22
_diffrn_reflns_limit_l_min -22
_diffrn_reflns_number 5736
_diffrn_reflns_theta_max 25.0
_diffrn_reflns_theta_min 2.14
_diffrn_standards_decay_% 12.3
_diffrn_standards_interval_count 200
_diffrn_standards_interval_time 120
_diffrn_standards_number 3
_exptl_absorpt_coefficient_mu 0.968
_exptl_absorpt_correction_T_max 0.88
_exptl_absorpt_correction_T_min 0.84
_exptl_absorpt_correction_type psi-scan
_exptl_absorpt_process_details '(North, Phillips & Mathews, 1968)'
_exptl_crystal_colour 'Very dark green'
_exptl_crystal_density_diffrn 1.309
_exptl_crystal_density_meas ?
_exptl_crystal_description bar
_exptl_crystal_F_000 1296
_exptl_crystal_size_max 0.33
_exptl_crystal_size_mid 0.18
_exptl_crystal_size_min 0.13
_refine_diff_density_max 0.290
_refine_diff_density_min -0.256
_refine_ls_extinction_coef 0.0002(2)
_refine_ls_extinction_method 'SHELXL93 (Sheldrick, 1993)'
_refine_ls_goodness_of_fit_all 1.153
_refine_ls_goodness_of_fit_obs 1.167
_refine_ls_hydrogen_treatment 'see text below'
_refine_ls_matrix_type full
_refine_ls_number_parameters 317
_refine_ls_number_reflns 5477
_refine_ls_number_restraints 0
_refine_ls_restrained_S_all 1.160
_refine_ls_restrained_S_obs 1.167
_refine_ls_R_factor_all 0.0738
_refine_ls_R_factor_obs .0528
_refine_ls_shift/esd_max -0.002
_refine_ls_shift/esd_mean 0.000
_refine_ls_structure_factor_coef Fsqd
_refine_ls_weighting_details 'w = 1/[\s^2^(Fo^2^)+(0.0439P)^2^+5.8729P] where P=(Fo^2^+2Fc^2^)/3'
_refine_ls_weighting_scheme calc
_refine_ls_wR_factor_all 0.1467
_refine_ls_wR_factor_obs .1290
_reflns_number_observed 4242
_reflns_number_total 5480
_reflns_observed_criterion >2sigma(I)
_cod_data_source_file fr1067.cif
_cod_data_source_block f9701
_cod_depositor_comments
;
The following automatic conversions were performed:

'_exptl_crystal_density_meas' value 'not measured' was changed to '?'
- the value is perceived as not measured.

Automatic conversion script
Id: cif_fix_values 3008 2015-01-20 13:52:24Z robertas 

The following automatic conversions were performed:

'_refine_ls_weighting_scheme' value 'calc w =
1/[\s^2^(Fo^2^)+(0.0439P)^2^+5.8729P] where P=(Fo^2^+2Fc^2^)/3' was
changed to 'calc'. New tag '_refine_ls_weighting_details' was
created. The value of the new tag was set to 'w =
1/[\s^2^(Fo^2^)+(0.0439P)^2^+5.8729P] where P=(Fo^2^+2Fc^2^)/3'.

Automatic conversion script
Id: cif_fix_values 3143 2015-03-26 13:38:13Z robertas 
;
_cod_original_cell_volume 3126.4(7)
_cod_original_sg_symbol_H-M 'P 21/c'
_cod_database_code 2006928

loop_
_symmetry_equiv_pos_as_xyz
'x, y, z'
'-x, y+1/2, -z+1/2'
'-x, -y, -z'
'x, -y-1/2, z-1/2'

loop_
_atom_site_aniso_label
_atom_site_aniso_U_11
_atom_site_aniso_U_22
_atom_site_aniso_U_33
_atom_site_aniso_U_12
_atom_site_aniso_U_13
_atom_site_aniso_U_23
Cr1 .0386(4) .0308(4) .0433(4) .0007(3) .0054(3) -.0029(3)
Cr2 .0376(4) .0357(4) .0343(4) .0009(3) .0007(3) .0043(3)
Cl1 .0767(9) .0560(8) .0458(7) .0036(6) .0118(6) -.0095(6)
Cl2 .0566(7) .0440(7) .0773(9) -.0136(6) .0058(6) .0024(6)
Cl3 .0557(8) .0491(8) .0937(10) .0150(6) .0038(7) .0016(7)
C1 .055(3) .030(2) .051(3) -.001(2) .007(2) -.003(2)
C2 .057(3) .035(2) .051(3) .011(2) -.006(2) -.013(2)
C3 .046(3) .047(3) .070(3) .002(2) .012(2) -.022(3)
C4 .068(3) .039(3) .042(3) -.009(2) .010(2) -.009(2)
C5 .047(3) .039(2) .053(3) -.003(2) -.005(2) -.012(2)
C6 .101(5) .058(4) .078(4) -.026(3) .024(4) .004(3)
C7 .090(5) .063(4) .089(4) .032(3) -.034(4) -.011(3)
C8 .057(4) .084(5) .134(6) -.004(3) .034(4) -.037(4)
C9 .142(7) .083(5) .047(3) -.018(5) .011(4) .001(3)
C10 .059(4) .074(4) .104(5) .003(3) -.023(3) -.016(4)
C11 .046(3) .047(3) .036(2) .001(2) .000(2) .012(2)
C12 .049(3) .044(3) .036(2) .007(2) -.007(2) -.002(2)
C13 .039(2) .057(3) .050(3) -.002(2) -.007(2) .018(2)
C14 .042(3) .075(4) .041(2) .022(3) .006(2) .008(2)
C15 .057(3) .037(3) .051(3) .011(2) -.006(2) .004(2)
C16 .080(4) .087(5) .062(4) -.007(3) .020(3) .032(3)
C17 .095(5) .067(4) .055(3) .010(3) -.007(3) -.022(3)
C18 .058(4) .088(5) .110(5) -.030(3) -.018(3) .045(4)
C19 .082(5) .162(8) .067(4) .052(5) .033(4) .012(4)
C20 .126(6) .049(4) .097(5) .026(4) -.025(4) -.008(3)
C21 .075(4) .045(3) .052(3) .006(3) -.028(3) -.004(2)
C22 .047(3) .045(3) .039(2) .005(2) -.003(2) .008(2)
C23 .045(3) .048(3) .042(2) .015(2) -.003(2) .003(2)
C24 .035(3) .094(5) .065(3) .010(3) .007(2) .025(3)
C25 .054(3) .069(4) .089(4) -.028(3) -.025(3) .034(3)
C26 .163(8) .081(5) .079(5) .039(5) -.047(5) -.034(4)
C27 .079(4) .083(4) .054(3) .007(3) .014(3) .026(3)
C28 .107(5) .054(3) .073(4) .025(3) -.002(4) -.006(3)
C29 .060(4) .199(9) .092(5) .041(5) .035(4) .047(6)
C30 .113(6) .116(7) .200(10) -.076(6) -.073(6) .080(7)

loop_
_atom_site_label
_atom_site_fract_x
_atom_site_fract_y
_atom_site_fract_z
_atom_site_U_iso_or_equiv
_atom_site_thermal_displace_type
_atom_site_calc_flag
_atom_site_refinement_flags
_atom_site_occupancy
_atom_site_disorder_group
_atom_site_type_symbol
Cr1 .25648(5) 1.28941(5) .27118(4) .0374(2) Uani d . 1 . Cr
Cr2 .24608(5) .77512(5) .04417(3) .0360(2) Uani d . 1 . Cr
Cl1 .26436(11) 1.29466(10) .39361(6) .0591(4) Uani d . 1 . Cl
Cl2 .38627(10) 1.41150(10) .25472(8) .0593(3) Uani d . 1 . Cl
Cl3 .11442(11) 1.40054(10) .24825(8) .0663(4) Uani d . 1 . Cl
C1 .2025(4) 1.1250(3) .2670(2) .0451(11) Uani d . 1 . C
C2 .3160(4) 1.1265(3) .2745(3) .0480(12) Uani d . 1 . C
C3 .3525(4) 1.1723(4) .2152(3) .0537(13) Uani d . 1 . C
C4 .2631(4) 1.2024(4) .1707(2) .0495(12) Uani d . 1 . C
C5 .1703(4) 1.1702(4) .2021(3) .0466(11) Uani d . 1 . C
C6 .1310(5) 1.0788(5) .3172(3) .078(2) Uani d . 1 . C
H6A .1729(5) 1.0532(5) .3576(3) .117 Uiso calc R 1 . H
H6B .0916(5) 1.0234(5) .2947(3) .117 Uiso calc R 1 . H
H6C .0825(5) 1.1299(5) .3318(3) .117 Uiso calc R 1 . H
C7 .3840(5) 1.0806(5) .3346(3) .083(2) Uani d . 1 . C
H7A .3392(5) 1.0541(5) .3689(3) .124 Uiso calc R 1 . H
H7B .4300(5) 1.1324(5) .3558(3) .124 Uiso calc R 1 . H
H7C .4261(5) 1.0260(5) .3174(3) .124 Uiso calc R 1 . H
C8 .4672(5) 1.1834(5) .1999(4) .090(2) Uani d . 1 . C
H8A .4714(5) 1.2177(5) .1557(4) .135 Uiso calc R 1 . H
H8B .4991(5) 1.1168(5) .1978(4) .135 Uiso calc R 1 . H
H8C .5043(5) 1.2229(5) .2365(4) .135 Uiso calc R 1 . H
C9 .2663(6) 1.2571(5) .1010(3) .090(2) Uani d . 1 . C
H9A .1950(6) 1.2687(5) .0813(3) .136 Uiso calc R 1 . H
H9B .3038(6) 1.2157(5) .0694(3) .136 Uiso calc R 1 . H
H9C .3021(6) 1.3217(5) .1081(3) .136 Uiso calc R 1 . H
C10 .0575(4) 1.1778(5) .1723(4) .080(2) Uani d . 1 . C
H10A .0553(4) 1.2117(5) .1275(4) .121 Uiso calc R 1 . H
H10B .0169(4) 1.2164(5) .2037(4) .121 Uiso calc R 1 . H
H10C .0280(4) 1.1102(5) .1664(4) .121 Uiso calc R 1 . H
C11 .3005(4) .6987(4) .1434(2) .0433(11) Uani d . 1 . C
C12 .3393(4) .8007(3) .1446(2) .0437(11) Uani d . 1 . C
C13 .4070(4) .8123(4) .0893(3) .0491(12) Uani d . 1 . C
C14 .4097(4) .7169(4) .0535(2) .0523(13) Uani d . 1 . C
C15 .3440(4) .6471(4) .0870(3) .0490(12) Uani d . 1 . C
C16 .2278(5) .6516(5) .1943(3) .076(2) Uani d . 1 . C
H16A .2092(5) .7025(5) .2276(3) .114 Uiso calc R 1 . H
H16B .2636(5) .5957(5) .2187(3) .114 Uiso calc R 1 . H
H16C .1643(5) .6268(5) .1688(3) .114 Uiso calc R 1 . H
C17 .3167(5) .8815(5) .1970(3) .073(2) Uani d . 1 . C
H17A .2684(5) .8549(5) .2291(3) .110 Uiso calc R 1 . H
H17B .2852(5) .9400(5) .1729(3) .110 Uiso calc R 1 . H
H17C .3818(5) .9016(5) .2226(3) .110 Uiso calc R 1 . H
C18 .4650(5) .9084(5) .0717(4) .086(2) Uani d . 1 . C
H18A .5055(5) .8960(5) .0318(4) .130 Uiso calc R 1 . H
H18B .5121(5) .9284(5) .1112(4) .130 Uiso calc R 1 . H
H18C .4145(5) .9622(5) .0606(4) .130 Uiso calc R 1 . H
C19 .4744(5) .6922(7) -.0077(3) .102(3) Uani d . 1 . C
H19A .5120(5) .7524(7) -.0209(3) .153 Uiso calc R 1 . H
H19B .4279(5) .6696(7) -.0468(3) .153 Uiso calc R 1 . H
H19C .5245(5) .6390(7) .0056(3) .153 Uiso calc R 1 . H
C20 .3255(6) .5356(4) .0689(4) .092(2) Uani d . 1 . C
H20A .3633(6) .5182(4) .0287(4) .139 Uiso calc R 1 . H
H20B .2508(6) .5238(4) .0584(4) .139 Uiso calc R 1 . H
H20C .3507(6) .4937(4) .1081(4) .139 Uiso calc R 1 . H
C21 .1534(5) .7562(4) -.0565(3) .0591(14) Uani d . 1 . C
C22 .1916(4) .8586(4) -.0526(2) .0441(11) Uani d . 1 . C
C23 .1473(4) .9047(4) .0057(2) .0451(11) Uani d . 1 . C
C24 .0834(4) .8337(5) .0376(3) .064(2) Uani d . 1 . C
C25 .0860(4) .7421(5) -.0010(3) .072(2) Uani d . 1 . C
C26 .1806(7) .6786(5) -.1109(4) .110(3) Uani d . 1 . C
H26A .2283(7) .7089(5) -.1420(4) .166 Uiso calc R 1 . H
H26B .1168(7) .6572(5) -.1375(4) .166 Uiso calc R 1 . H
H26C .2142(7) .6203(5) -.0880(4) .166 Uiso calc R 1 . H
C27 .2614(5) .9100(5) -.1021(3) .072(2) Uani d . 1 . C
H27A .2806(5) .8617(5) -.1370(3) .108 Uiso calc R 1 . H
H27B .3246(5) .9349(5) -.0765(3) .108 Uiso calc R 1 . H
H27C .2238(5) .9664(5) -.1248(3) .108 Uiso calc R 1 . H
C28 .1668(5) 1.0134(4) .0295(3) .078(2) Uani d . 1 . C
H28A .2134(5) 1.0464(4) -.0010(3) .117 Uiso calc R 1 . H
H28B .1991(5) 1.0135(4) .0767(3) .117 Uiso calc R 1 . H
H28C .1004(5) 1.0496(4) .0281(3) .117 Uiso calc R 1 . H
C29 .0228(5) .8535(8) .1026(4) .116(3) Uani d . 1 . C
H29A -.0152(5) .7927(8) .1141(4) .173 Uiso calc R 1 . H
H29B -.0268(5) .9086(8) .0932(4) .173 Uiso calc R 1 . H
H29C .0721(5) .8717(8) .1414(4) .173 Uiso calc R 1 . H
C30 .0245(6) .6445(7) .0134(5) .147(4) Uani d . 1 . C
H30A .0397(6) .5930(7) -.0205(5) .221 Uiso calc R 1 . H
H30B -.0504(6) .6589(7) .0098(5) .221 Uiso calc R 1 . H
H30C .0456(6) .6201(7) .0598(5) .221 Uiso calc R 1 . H

loop_
_atom_type_symbol
_atom_type_description
_atom_type_scat_dispersion_real
_atom_type_scat_dispersion_imag
_atom_type_scat_source
C C 0.0033 0.0016 'International Tables Vol C Tables 4.2.6.8 and 6.1.1.4'
H H 0.0000 0.0000 'International Tables Vol C Tables 4.2.6.8 and 6.1.1.4'
Cl Cl 0.1484 0.1585 'International Tables Vol C Tables 4.2.6.8 and 6.1.1.4'
Cr Cr 0.3209 0.6236 'International Tables Vol C Tables 4.2.6.8 and 6.1.1.4'

loop_
_geom_angle_atom_site_label_1
_geom_angle_atom_site_label_2
_geom_angle_atom_site_label_3
_geom_angle
_geom_angle_publ_flag
C4 Cr1 C1 61.1(2) ?
C4 Cr1 C2 60.7(2) ?
C1 Cr1 C2 37.0(2) ?
C4 Cr1 C5 36.7(2) ?
C1 Cr1 C5 36.2(2) ?
C2 Cr1 C5 60.8(2) ?
C4 Cr1 C3 36.7(2) ?
C1 Cr1 C3 60.8(2) ?
C2 Cr1 C3 35.8(2) ?
C5 Cr1 C3 60.8(2) ?
C4 Cr1 Cl3 103.51(15) ?
C1 Cr1 Cl3 111.22(13) ?
C2 Cr1 Cl3 147.71(13) ?
C5 Cr1 Cl3 89.41(13) ?
C3 Cr1 Cl3 139.88(15) ?
C4 Cr1 Cl2 99.22(13) ?
C1 Cr1 Cl2 149.73(13) ?
C2 Cr1 Cl2 114.49(14) ?
C5 Cr1 Cl2 134.86(14) ?
C3 Cr1 Cl2 89.53(14) ?
Cl3 Cr1 Cl2 95.02(6) yes
C4 Cr1 Cl1 150.78(13) ?
C1 Cr1 Cl1 93.07(13) ?
C2 Cr1 Cl1 90.60(13) ?
C5 Cr1 Cl1 125.87(14) ?
C3 Cr1 Cl1 120.5(2) ?
Cl3 Cr1 Cl1 98.34(6) yes
Cl2 Cr1 Cl1 97.92(6) yes
C25 Cr2 C24 37.6(2) ?
C25 Cr2 C21 37.9(2) ?
C24 Cr2 C21 63.3(2) ?
C25 Cr2 C14 143.3(3) ?
C24 Cr2 C14 178.6(2) ?
C21 Cr2 C14 118.0(2) ?
C25 Cr2 C23 62.2(2) ?
C24 Cr2 C23 37.2(2) ?
C21 Cr2 C23 62.6(2) ?
C14 Cr2 C23 143.2(2) ?
C25 Cr2 C12 142.6(2) ?
C24 Cr2 C12 115.8(2) ?
C21 Cr2 C12 177.7(2) ?
C14 Cr2 C12 62.8(2) ?
C23 Cr2 C12 115.3(2) ?
C25 Cr2 C13 178.6(2) ?
C24 Cr2 C13 141.3(2) ?
C21 Cr2 C13 141.8(2) ?
C14 Cr2 C13 37.8(2) ?
C23 Cr2 C13 116.4(2) ?
C12 Cr2 C13 37.5(2) ?
C25 Cr2 C15 118.3(2) ?
C24 Cr2 C15 141.8(2) ?
C21 Cr2 C15 119.3(2) ?
C14 Cr2 C15 37.6(2) ?
C23 Cr2 C15 177.7(2) ?
C12 Cr2 C15 62.8(2) ?
C13 Cr2 C15 63.0(2) ?
C25 Cr2 C11 118.0(2) ?
C24 Cr2 C11 116.0(2) ?
C21 Cr2 C11 144.6(2) ?
C14 Cr2 C11 62.8(2) ?
C23 Cr2 C11 140.2(2) ?
C12 Cr2 C11 37.6(2) ?
C13 Cr2 C11 62.9(2) ?
C15 Cr2 C11 37.5(2) ?
C25 Cr2 C22 63.0(2) ?
C24 Cr2 C22 63.1(2) ?
C21 Cr2 C22 37.7(2) ?
C14 Cr2 C22 118.1(2) ?
C23 Cr2 C22 37.5(2) ?
C12 Cr2 C22 140.1(2) ?
C13 Cr2 C22 116.0(2) ?
C15 Cr2 C22 144.8(2) ?
C11 Cr2 C22 177.3(2) ?
C5 C1 C2 107.7(4) ?
C5 C1 C6 126.0(5) ?
C2 C1 C6 126.2(5) ?
C5 C1 Cr1 72.4(3) ?
C2 C1 Cr1 71.6(3) ?
C6 C1 Cr1 123.9(4) ?
C3 C2 C1 108.4(4) ?
C3 C2 C7 126.0(5) ?
C1 C2 C7 125.5(5) ?
C3 C2 Cr1 72.6(3) ?
C1 C2 Cr1 71.4(3) ?
C7 C2 Cr1 124.5(3) ?
C2 C3 C4 108.1(4) ?
C2 C3 C8 125.6(5) ?
C4 C3 C8 126.2(5) ?
C2 C3 Cr1 71.6(3) ?
C4 C3 Cr1 70.5(3) ?
C8 C3 Cr1 125.6(4) ?
C3 C4 C5 108.0(4) ?
C3 C4 C9 125.9(5) ?
C5 C4 C9 126.1(5) ?
C3 C4 Cr1 72.9(3) ?
C5 C4 Cr1 72.7(3) ?
C9 C4 Cr1 121.3(4) ?
C1 C5 C4 107.7(4) ?
C1 C5 C10 124.6(5) ?
C4 C5 C10 127.6(5) ?
C1 C5 Cr1 71.4(3) ?
C4 C5 Cr1 70.5(3) ?
C10 C5 Cr1 125.3(4) ?
C1 C6 H6A 109.5(3) ?
C1 C6 H6B 109.5(3) ?
H6A C6 H6B 109.5 ?
C1 C6 H6C 109.5(3) ?
H6A C6 H6C 109.5 ?
H6B C6 H6C 109.5 ?
C2 C7 H7A 109.5(4) ?
C2 C7 H7B 109.5(3) ?
H7A C7 H7B 109.5 ?
C2 C7 H7C 109.5(3) ?
H7A C7 H7C 109.5 ?
H7B C7 H7C 109.5 ?
C3 C8 H8A 109.5(4) ?
C3 C8 H8B 109.5(3) ?
H8A C8 H8B 109.5 ?
C3 C8 H8C 109.5(3) ?
H8A C8 H8C 109.5 ?
H8B C8 H8C 109.5 ?
C4 C9 H9A 109.5(4) ?
C4 C9 H9B 109.5(3) ?
H9A C9 H9B 109.5 ?
C4 C9 H9C 109.5(3) ?
H9A C9 H9C 109.5 ?
H9B C9 H9C 109.5 ?
C5 C10 H10A 109.5(3) ?
C5 C10 H10B 109.5(3) ?
H10A C10 H10B 109.5 ?
C5 C10 H10C 109.5(3) ?
H10A C10 H10C 109.5 ?
H10B C10 H10C 109.5 ?
C15 C11 C12 107.8(4) ?
C15 C11 C16 125.6(5) ?
C12 C11 C16 126.6(5) ?
C15 C11 Cr2 71.1(2) ?
C12 C11 Cr2 71.0(2) ?
C16 C11 Cr2 124.8(3) ?
C13 C12 C11 108.4(4) ?
C13 C12 C17 125.4(5) ?
C11 C12 C17 126.1(5) ?
C13 C12 Cr2 71.3(3) ?
C11 C12 Cr2 71.4(2) ?
C17 C12 Cr2 125.0(3) ?
C12 C13 C14 107.6(4) ?
C12 C13 C18 126.0(5) ?
C14 C13 C18 126.4(5) ?
C12 C13 Cr2 71.2(3) ?
C14 C13 Cr2 70.9(3) ?
C18 C13 Cr2 123.1(3) ?
C15 C14 C13 108.1(4) ?
C15 C14 C19 125.5(6) ?
C13 C14 C19 126.4(6) ?
C15 C14 Cr2 71.4(3) ?
C13 C14 Cr2 71.3(3) ?
C19 C14 Cr2 124.8(4) ?
C11 C15 C14 108.1(4) ?
C11 C15 C20 124.9(5) ?
C14 C15 C20 127.0(5) ?
C11 C15 Cr2 71.4(3) ?
C14 C15 Cr2 71.0(3) ?
C20 C15 Cr2 125.1(4) ?
C11 C16 H16A 109.5(3) ?
C11 C16 H16B 109.5(3) ?
H16A C16 H16B 109.5 ?
C11 C16 H16C 109.5(3) ?
H16A C16 H16C 109.5 ?
H16B C16 H16C 109.5 ?
C12 C17 H17A 109.5(3) ?
C12 C17 H17B 109.5(3) ?
H17A C17 H17B 109.5 ?
C12 C17 H17C 109.5(3) ?
H17A C17 H17C 109.5 ?
H17B C17 H17C 109.5 ?
C13 C18 H18A 109.5(4) ?
C13 C18 H18B 109.5(3) ?
H18A C18 H18B 109.5 ?
C13 C18 H18C 109.5(3) ?
H18A C18 H18C 109.5 ?
H18B C18 H18C 109.5 ?
C14 C19 H19A 109.5(4) ?
C14 C19 H19B 109.5(4) ?
H19A C19 H19B 109.5 ?
C14 C19 H19C 109.5(3) ?
H19A C19 H19C 109.5 ?
H19B C19 H19C 109.5 ?
C15 C20 H20A 109.5(4) ?
C15 C20 H20B 109.5(3) ?
H20A C20 H20B 109.5 ?
C15 C20 H20C 109.5(3) ?
H20A C20 H20C 109.5 ?
H20B C20 H20C 109.5 ?
C25 C21 C22 107.7(5) ?
C25 C21 C26 127.3(6) ?
C22 C21 C26 125.0(6) ?
C25 C21 Cr2 70.7(3) ?
C22 C21 Cr2 72.0(3) ?
C26 C21 Cr2 123.1(4) ?
C23 C22 C21 106.8(4) ?
C23 C22 C27 126.2(5) ?
C21 C22 C27 127.0(5) ?
C23 C22 Cr2 70.7(2) ?
C21 C22 Cr2 70.3(3) ?
C27 C22 Cr2 126.0(3) ?
C24 C23 C22 109.5(5) ?
C24 C23 C28 125.5(5) ?
C22 C23 C28 125.0(5) ?
C24 C23 Cr2 71.0(3) ?
C22 C23 Cr2 71.8(2) ?
C28 C23 Cr2 123.4(3) ?
C23 C24 C25 107.4(5) ?
C23 C24 C29 125.5(7) ?
C25 C24 C29 127.0(6) ?
C23 C24 Cr2 71.8(3) ?
C25 C24 Cr2 71.0(3) ?
C29 C24 Cr2 122.5(4) ?
C24 C25 C21 108.6(5) ?
C24 C25 C30 125.7(7) ?
C21 C25 C30 125.7(7) ?
C24 C25 Cr2 71.4(3) ?
C21 C25 Cr2 71.3(3) ?
C30 C25 Cr2 124.2(4) ?
C21 C26 H26A 109.5(4) ?
C21 C26 H26B 109.5(4) ?
H26A C26 H26B 109.5 ?
C21 C26 H26C 109.5(3) ?
H26A C26 H26C 109.5 ?
H26B C26 H26C 109.5 ?
C22 C27 H27A 109.5(3) ?
C22 C27 H27B 109.5(3) ?
H27A C27 H27B 109.5 ?
C22 C27 H27C 109.5(3) ?
H27A C27 H27C 109.5 ?
H27B C27 H27C 109.5 ?
C23 C28 H28A 109.5(3) ?
C23 C28 H28B 109.5(3) ?
H28A C28 H28B 109.5 ?
C23 C28 H28C 109.5(3) ?
H28A C28 H28C 109.5 ?
H28B C28 H28C 109.5 ?
C24 C29 H29A 109.5(5) ?
C24 C29 H29B 109.5(4) ?
H29A C29 H29B 109.5 ?
C24 C29 H29C 109.5(4) ?
H29A C29 H29C 109.5 ?
H29B C29 H29C 109.5 ?
C25 C30 H30A 109.5(5) ?
C25 C30 H30B 109.5(4) ?
H30A C30 H30B 109.5 ?
C25 C30 H30C 109.5(4) ?
H30A C30 H30C 109.5 ?
H30B C30 H30C 109.5 ?

loop_
_geom_bond_atom_site_label_1
_geom_bond_atom_site_label_2
_geom_bond_site_symmetry_2
_geom_bond_distance
_geom_bond_publ_flag
Cr1 C4 . 2.234(4) yes
Cr1 C1 . 2.250(4) yes
Cr1 C2 . 2.253(4) yes
Cr1 C5 . 2.262(4) yes
Cr1 C3 . 2.265(5) yes
Cr1 Cl3 . 2.3195(14) yes
Cr1 Cl2 . 2.3208(14) yes
Cr1 Cl1 . 2.3308(14) yes
Cr2 C25 . 2.177(5) yes
Cr2 C24 . 2.182(5) yes
Cr2 C21 . 2.185(5) yes
Cr2 C14 . 2.192(4) ?
Cr2 C23 . 2.193(4) yes
Cr2 C12 . 2.196(4) ?
Cr2 C13 . 2.198(5) ?
Cr2 C15 . 2.197(4) ?
Cr2 C11 . 2.202(4) ?
Cr2 C22 . 2.208(4) yes
C1 C5 . 1.403(7) ?
C1 C2 . 1.427(7) ?
C1 C6 . 1.491(7) ?
C2 C3 . 1.388(7) ?
C2 C7 . 1.503(7) ?
C3 C4 . 1.415(7) ?
C3 C8 . 1.502(7) ?
C4 C5 . 1.418(7) ?
C4 C9 . 1.512(7) ?
C5 C10 . 1.495(7) ?
C6 H6A . .96 ?
C6 H6B . .96 ?
C6 H6C . .96 ?
C7 H7A . .96 ?
C7 H7B . .96 ?
C7 H7C . .96 ?
C8 H8A . .96 ?
C8 H8B . .96 ?
C8 H8C . .96 ?
C9 H9A . .96 ?
C9 H9B . .96 ?
C9 H9C . .96 ?
C10 H10A . .96 ?
C10 H10B . .96 ?
C10 H10C . .96 ?
C11 C15 . 1.413(7) ?
C11 C12 . 1.417(6) ?
C11 C16 . 1.514(7) ?
C12 C13 . 1.413(7) ?
C12 C17 . 1.495(7) ?
C13 C14 . 1.422(7) ?
C13 C18 . 1.501(7) ?
C14 C15 . 1.416(7) ?
C14 C19 . 1.508(7) ?
C15 C20 . 1.508(7) ?
C16 H16A . .96 ?
C16 H16B . .96 ?
C16 H16C . .96 ?
C17 H17A . .96 ?
C17 H17B . .96 ?
C17 H17C . .96 ?
C18 H18A . .96 ?
C18 H18B . .96 ?
C18 H18C . .96 ?
C19 H19A . .96 ?
C19 H19B . .96 ?
C19 H19C . .96 ?
C20 H20A . .96 ?
C20 H20B . .96 ?
C20 H20C . .96 ?
C21 C25 . 1.417(8) ?
C21 C22 . 1.420(7) ?
C21 C26 . 1.509(8) ?
C22 C23 . 1.415(6) ?
C22 C27 . 1.497(7) ?
C23 C24 . 1.397(7) ?
C23 C28 . 1.502(7) ?
C24 C25 . 1.405(9) ?
C24 C29 . 1.526(8) ?
C25 C30 . 1.526(8) ?
C26 H26A . .96 ?
C26 H26B . .96 ?
C26 H26C . .96 ?
C27 H27A . .96 ?
C27 H27B . .96 ?
C27 H27C . .96 ?
C28 H28A . .96 ?
C28 H28B . .96 ?
C28 H28C . .96 ?
C29 H29A . .96 ?
C29 H29B . .96 ?
C29 H29C . .96 ?
C30 H30A . .96 ?
C30 H30B . .96 ?
C30 H30C . .96 ?

loop_
_geom_torsion_atom_site_label_1
_geom_torsion_atom_site_label_2
_geom_torsion_atom_site_label_3
_geom_torsion_atom_site_label_4
_geom_torsion
C4 Cr1 C1 C5 -37.4(3)
C2 Cr1 C1 C5 -116.2(4)
C5 Cr1 C1 C5 0.000(2)
C3 Cr1 C1 C5 -79.6(3)
Cl3 Cr1 C1 C5 56.7(3)
Cl2 Cr1 C1 C5 -91.7(4)
Cl1 Cr1 C1 C5 156.9(3)
C4 Cr1 C1 C2 78.8(3)
C2 Cr1 C1 C2 0.0
C5 Cr1 C1 C2 116.2(4)
C3 Cr1 C1 C2 36.6(3)
Cl3 Cr1 C1 C2 172.9(2)
Cl2 Cr1 C1 C2 24.5(4)
Cl1 Cr1 C1 C2 -86.9(3)
C4 Cr1 C1 C6 -159.4(5)
C2 Cr1 C1 C6 121.8(6)
C5 Cr1 C1 C6 -122.0(6)
C3 Cr1 C1 C6 158.4(5)
Cl3 Cr1 C1 C6 -65.3(5)
Cl2 Cr1 C1 C6 146.3(4)
Cl1 Cr1 C1 C6 34.9(5)
C5 C1 C2 C3 0.2(5)
C6 C1 C2 C3 177.3(5)
Cr1 C1 C2 C3 -63.6(3)
C5 C1 C2 C7 -176.5(4)
C6 C1 C2 C7 0.6(8)
Cr1 C1 C2 C7 119.7(5)
C5 C1 C2 Cr1 63.8(3)
C6 C1 C2 Cr1 -119.1(5)
Cr1 C1 C2 Cr1 0.0
C4 Cr1 C2 C3 37.3(3)
C1 Cr1 C2 C3 117.1(4)
C5 Cr1 C2 C3 79.6(3)
C3 Cr1 C2 C3 0.000(2)
Cl3 Cr1 C2 C3 104.6(3)
Cl2 Cr1 C2 C3 -49.7(3)
Cl1 Cr1 C2 C3 -148.6(3)
C4 Cr1 C2 C1 -79.8(3)
C1 Cr1 C2 C1 0.0
C5 Cr1 C2 C1 -37.4(3)
C3 Cr1 C2 C1 -117.1(4)
Cl3 Cr1 C2 C1 -12.4(4)
Cl2 Cr1 C2 C1 -166.7(2)
Cl1 Cr1 C2 C1 94.3(3)
C4 Cr1 C2 C7 159.4(6)
C1 Cr1 C2 C7 -120.8(6)
C5 Cr1 C2 C7 -158.2(6)
C3 Cr1 C2 C7 122.1(6)
Cl3 Cr1 C2 C7 -133.3(4)
Cl2 Cr1 C2 C7 72.5(5)
Cl1 Cr1 C2 C7 -26.5(5)
C1 C2 C3 C4 1.4(5)
C7 C2 C3 C4 178.2(5)
Cr1 C2 C3 C4 -61.4(3)
C1 C2 C3 C8 -176.0(5)
C7 C2 C3 C8 0.7(8)
Cr1 C2 C3 C8 121.2(5)
C1 C2 C3 Cr1 62.8(3)
C7 C2 C3 Cr1 -120.4(5)
Cr1 C2 C3 Cr1 0.0000(10)
C4 Cr1 C3 C2 -117.7(4)
C1 Cr1 C3 C2 -37.8(3)
C2 Cr1 C3 C2 0.000(2)
C5 Cr1 C3 C2 -79.6(3)
Cl3 Cr1 C3 C2 -126.7(3)
Cl2 Cr1 C3 C2 136.1(3)
Cl1 Cr1 C3 C2 37.2(3)
C4 Cr1 C3 C4 0.000(2)
C1 Cr1 C3 C4 79.8(3)
C2 Cr1 C3 C4 117.7(4)
C5 Cr1 C3 C4 38.1(3)
Cl3 Cr1 C3 C4 -9.0(4)
Cl2 Cr1 C3 C4 -106.2(3)
Cl1 Cr1 C3 C4 154.9(2)
C4 Cr1 C3 C8 121.1(7)
C1 Cr1 C3 C8 -159.0(6)
C2 Cr1 C3 C8 -121.2(7)
C5 Cr1 C3 C8 159.2(6)
Cl3 Cr1 C3 C8 112.2(5)
Cl2 Cr1 C3 C8 14.9(5)
Cl1 Cr1 C3 C8 -84.0(6)
C2 C3 C4 C5 -2.6(5)
C8 C3 C4 C5 174.9(5)
Cr1 C3 C4 C5 -64.7(3)
C2 C3 C4 C9 178.8(5)
C8 C3 C4 C9 -3.8(8)
Cr1 C3 C4 C9 116.6(5)
C2 C3 C4 Cr1 62.1(3)
C8 C3 C4 Cr1 -120.4(5)
Cr1 C3 C4 Cr1 0.0000(10)
C1 Cr1 C4 C3 -78.9(3)
C2 Cr1 C4 C3 -36.4(3)
C5 Cr1 C4 C3 -115.8(4)
C3 Cr1 C4 C3 0.000(2)
Cl3 Cr1 C4 C3 174.1(3)
Cl2 Cr1 C4 C3 76.6(3)
Cl1 Cr1 C4 C3 -48.6(4)
C1 Cr1 C4 C5 36.8(3)
C2 Cr1 C4 C5 79.4(3)
C5 Cr1 C4 C5 0.0
C3 Cr1 C4 C5 115.8(4)
Cl3 Cr1 C4 C5 -70.2(3)
Cl2 Cr1 C4 C5 -167.6(3)
Cl1 Cr1 C4 C5 67.2(4)
C1 Cr1 C4 C9 159.0(6)
C2 Cr1 C4 C9 -158.5(6)
C5 Cr1 C4 C9 122.2(6)
C3 Cr1 C4 C9 -122.1(6)
Cl3 Cr1 C4 C9 52.0(5)
Cl2 Cr1 C4 C9 -45.5(5)
Cl1 Cr1 C4 C9 -170.7(4)
C2 C1 C5 C4 -1.8(5)
C6 C1 C5 C4 -178.9(5)
Cr1 C1 C5 C4 61.5(3)
C2 C1 C5 C10 176.1(5)
C6 C1 C5 C10 -1.0(8)
Cr1 C1 C5 C10 -120.5(5)
C2 C1 C5 Cr1 -63.4(3)
C6 C1 C5 Cr1 119.6(5)
Cr1 C1 C5 Cr1 0.0000(10)
C3 C4 C5 C1 2.7(5)
C9 C4 C5 C1 -178.6(5)
Cr1 C4 C5 C1 -62.1(3)
C3 C4 C5 C10 -175.1(5)
C9 C4 C5 C10 3.6(8)
Cr1 C4 C5 C10 120.1(5)
C3 C4 C5 Cr1 64.8(3)
C9 C4 C5 Cr1 -116.5(5)
Cr1 C4 C5 Cr1 0.0
C4 Cr1 C5 C1 117.4(4)
C1 Cr1 C5 C1 0.000(2)
C2 Cr1 C5 C1 38.2(3)
C3 Cr1 C5 C1 79.4(3)
Cl3 Cr1 C5 C1 -128.8(3)
Cl2 Cr1 C5 C1 134.7(2)
Cl1 Cr1 C5 C1 -28.9(3)
C4 Cr1 C5 C4 0.0
C1 Cr1 C5 C4 -117.4(4)
C2 Cr1 C5 C4 -79.2(3)
C3 Cr1 C5 C4 -38.0(3)
Cl3 Cr1 C5 C4 113.8(3)
Cl2 Cr1 C5 C4 17.3(4)
Cl1 Cr1 C5 C4 -146.3(3)
C4 Cr1 C5 C10 -122.9(6)
C1 Cr1 C5 C10 119.7(6)
C2 Cr1 C5 C10 157.9(6)
C3 Cr1 C5 C10 -160.9(6)
Cl3 Cr1 C5 C10 -9.1(5)
Cl2 Cr1 C5 C10 -105.6(5)
Cl1 Cr1 C5 C10 90.8(5)
C25 Cr2 C11 C15 100.9(4)
C24 Cr2 C11 C15 143.2(3)
C21 Cr2 C11 C15 63.4(5)
C14 Cr2 C11 C15 -37.5(3)
C23 Cr2 C11 C15 -179.8(3)
C12 Cr2 C11 C15 -117.4(4)
C13 Cr2 C11 C15 -80.2(3)
C15 Cr2 C11 C15 0.0000(10)
C22 Cr2 C11 C15 -148.(4)
C25 Cr2 C11 C12 -141.7(3)
C24 Cr2 C11 C12 -99.3(3)
C21 Cr2 C11 C12 -179.2(3)
C14 Cr2 C11 C12 79.9(3)
C23 Cr2 C11 C12 -62.3(4)
C12 Cr2 C11 C12 0.0000(10)
C13 Cr2 C11 C12 37.2(3)
C15 Cr2 C11 C12 117.4(4)
C22 Cr2 C11 C12 -30.(4)
C25 Cr2 C11 C16 -19.8(5)
C24 Cr2 C11 C16 22.5(5)
C21 Cr2 C11 C16 -57.3(6)
C14 Cr2 C11 C16 -158.2(5)
C23 Cr2 C11 C16 59.5(6)
C12 Cr2 C11 C16 121.8(6)
C13 Cr2 C11 C16 159.1(5)
C15 Cr2 C11 C16 -120.7(6)
C22 Cr2 C11 C16 92.(4)
C15 C11 C12 C13 -0.2(5)
C16 C11 C12 C13 178.2(5)
Cr2 C11 C12 C13 -62.1(3)
C15 C11 C12 C17 -177.9(5)
C16 C11 C12 C17 0.6(8)
Cr2 C11 C12 C17 120.3(5)
C15 C11 C12 Cr2 61.9(3)
C16 C11 C12 Cr2 -119.7(5)
Cr2 C11 C12 Cr2 0.0
C25 Cr2 C12 C13 -177.8(4)
C24 Cr2 C12 C13 -142.5(3)
C21 Cr2 C12 C13 -75.(5)
C14 Cr2 C12 C13 37.8(3)
C23 Cr2 C12 C13 -101.0(3)
C13 Cr2 C12 C13 0.0
C15 Cr2 C12 C13 80.4(3)
C11 Cr2 C12 C13 117.8(4)
C22 Cr2 C12 C13 -64.3(4)
C25 Cr2 C12 C11 64.4(4)
C24 Cr2 C12 C11 99.7(3)
C21 Cr2 C12 C11 168.(5)
C14 Cr2 C12 C11 -79.9(3)
C23 Cr2 C12 C11 141.2(3)
C13 Cr2 C12 C11 -117.8(4)
C15 Cr2 C12 C11 -37.4(3)
C11 Cr2 C12 C11 0.0000(10)
C22 Cr2 C12 C11 177.9(3)
C25 Cr2 C12 C17 -57.1(6)
C24 Cr2 C12 C17 -21.9(5)
C21 Cr2 C12 C17 46.(5)
C14 Cr2 C12 C17 158.5(5)
C23 Cr2 C12 C17 19.6(5)
C13 Cr2 C12 C17 120.6(6)
C15 Cr2 C12 C17 -159.0(5)
C11 Cr2 C12 C17 -121.6(6)
C22 Cr2 C12 C17 56.3(6)
C11 C12 C13 C14 0.2(5)
C17 C12 C13 C14 177.9(5)
Cr2 C12 C13 C14 -61.9(3)
C11 C12 C13 C18 180.0(4)
C17 C12 C13 C18 -2.3(8)
Cr2 C12 C13 C18 117.8(5)
C11 C12 C13 Cr2 62.1(3)
C17 C12 C13 Cr2 -120.2(5)
Cr2 C12 C13 Cr2 0.0
C25 Cr2 C13 C12 97.(10)
C24 Cr2 C13 C12 61.2(4)
C21 Cr2 C13 C12 176.4(3)
C14 Cr2 C13 C12 -117.1(4)
C23 Cr2 C13 C12 97.9(3)
C12 Cr2 C13 C12 0.0
C15 Cr2 C13 C12 -79.6(3)
C11 Cr2 C13 C12 -37.3(3)
C22 Cr2 C13 C12 139.9(3)
C25 Cr2 C13 C14 -146.(10)
C24 Cr2 C13 C14 178.3(3)
C21 Cr2 C13 C14 -66.4(4)
C14 Cr2 C13 C14 0.0
C23 Cr2 C13 C14 -145.0(3)
C12 Cr2 C13 C14 117.1(4)
C15 Cr2 C13 C14 37.5(3)
C11 Cr2 C13 C14 79.8(3)
C22 Cr2 C13 C14 -103.0(3)
C25 Cr2 C13 C18 -24.(10)
C24 Cr2 C13 C18 -60.1(6)
C21 Cr2 C13 C18 55.1(6)
C14 Cr2 C13 C18 121.6(6)
C23 Cr2 C13 C18 -23.4(6)
C12 Cr2 C13 C18 -121.3(6)
C15 Cr2 C13 C18 159.1(6)
C11 Cr2 C13 C18 -158.7(6)
C22 Cr2 C13 C18 18.6(6)
C12 C13 C14 C15 -0.2(5)
C18 C13 C14 C15 -179.9(4)
Cr2 C13 C14 C15 -62.3(3)
C12 C13 C14 C19 -177.9(5)
C18 C13 C14 C19 2.4(8)
Cr2 C13 C14 C19 120.0(5)
C12 C13 C14 Cr2 62.1(3)
C18 C13 C14 Cr2 -117.6(5)
Cr2 C13 C14 Cr2 0.0
C25 Cr2 C14 C15 -63.9(4)
C24 Cr2 C14 C15 67.(10)
C21 Cr2 C14 C15 -102.6(3)
C23 Cr2 C14 C15 176.5(3)
C12 Cr2 C14 C15 79.8(3)
C13 Cr2 C14 C15 117.3(4)
C15 Cr2 C14 C15 0.0
C11 Cr2 C14 C15 37.3(3)
C22 Cr2 C14 C15 -145.5(3)
C25 Cr2 C14 C13 178.7(3)
C24 Cr2 C14 C13 -50.(10)
C21 Cr2 C14 C13 140.1(3)
C23 Cr2 C14 C13 59.1(4)
C12 Cr2 C14 C13 -37.5(3)
C13 Cr2 C14 C13 0.0
C15 Cr2 C14 C13 -117.3(4)
C11 Cr2 C14 C13 -80.0(3)
C22 Cr2 C14 C13 97.1(3)
C25 Cr2 C14 C19 56.9(7)
C24 Cr2 C14 C19 -172.(9)
C21 Cr2 C14 C19 18.3(6)
C23 Cr2 C14 C19 -62.7(7)
C12 Cr2 C14 C19 -159.3(6)
C13 Cr2 C14 C19 -121.8(7)
C15 Cr2 C14 C19 120.8(7)
C11 Cr2 C14 C19 158.2(6)
C22 Cr2 C14 C19 -24.7(6)
C12 C11 C15 C14 0.0(5)
C16 C11 C15 C14 -178.4(5)
Cr2 C11 C15 C14 61.9(3)
C12 C11 C15 C20 177.8(5)
C16 C11 C15 C20 -0.6(8)
Cr2 C11 C15 C20 -120.3(5)
C12 C11 C15 Cr2 -61.8(3)
C16 C11 C15 Cr2 119.7(5)
Cr2 C11 C15 Cr2 0.0
C13 C14 C15 C11 0.1(5)
C19 C14 C15 C11 177.8(5)
Cr2 C14 C15 C11 -62.2(3)
C13 C14 C15 C20 -177.6(5)
C19 C14 C15 C20 0.1(8)
Cr2 C14 C15 C20 120.1(5)
C13 C14 C15 Cr2 62.3(3)
C19 C14 C15 Cr2 -120.0(5)
Cr2 C14 C15 Cr2 0.0
C25 Cr2 C15 C11 -100.1(3)
C24 Cr2 C15 C11 -60.4(4)
C21 Cr2 C15 C11 -143.6(3)
C14 Cr2 C15 C11 117.5(4)
C23 Cr2 C15 C11 4.(5)
C12 Cr2 C15 C11 37.5(3)
C13 Cr2 C15 C11 79.9(3)
C11 Cr2 C15 C11 0.0000(10)
C22 Cr2 C15 C11 177.5(3)
C25 Cr2 C15 C14 142.4(3)
C24 Cr2 C15 C14 -178.0(4)
C21 Cr2 C15 C14 98.9(3)
C14 Cr2 C15 C14 0.0
C23 Cr2 C15 C14 -114.(5)
C12 Cr2 C15 C14 -80.0(3)
C13 Cr2 C15 C14 -37.7(3)
C11 Cr2 C15 C14 -117.5(4)
C22 Cr2 C15 C14 60.0(4)
C25 Cr2 C15 C20 20.0(6)
C24 Cr2 C15 C20 59.6(7)
C21 Cr2 C15 C20 -23.5(6)
C14 Cr2 C15 C20 -122.4(6)
C23 Cr2 C15 C20 124.(5)
C12 Cr2 C15 C20 157.6(6)
C13 Cr2 C15 C20 -160.1(6)
C11 Cr2 C15 C20 120.1(6)
C22 Cr2 C15 C20 -62.4(6)
C25 Cr2 C21 C25 0.0
C24 Cr2 C21 C25 -37.1(3)
C14 Cr2 C21 C25 142.6(4)
C23 Cr2 C21 C25 -79.1(4)
C12 Cr2 C21 C25 -106.(5)
C13 Cr2 C21 C25 -177.8(4)
C15 Cr2 C21 C25 99.5(4)
C11 Cr2 C21 C25 60.9(5)
C22 Cr2 C21 C25 -116.8(5)
C25 Cr2 C21 C22 116.8(5)
C24 Cr2 C21 C22 79.7(3)
C14 Cr2 C21 C22 -100.5(3)
C23 Cr2 C21 C22 37.7(3)
C12 Cr2 C21 C22 11.(5)
C13 Cr2 C21 C22 -61.0(4)
C15 Cr2 C21 C22 -143.7(3)
C11 Cr2 C21 C22 177.7(3)
C22 Cr2 C21 C22 0.0000(10)
C25 Cr2 C21 C26 -122.6(7)
C24 Cr2 C21 C26 -159.7(7)
C14 Cr2 C21 C26 20.0(7)
C23 Cr2 C21 C26 158.3(7)
C12 Cr2 C21 C26 131.(5)
C13 Cr2 C21 C26 59.5(7)
C15 Cr2 C21 C26 -23.1(7)
C11 Cr2 C21 C26 -61.7(7)
C22 Cr2 C21 C26 120.5(7)
C25 C21 C22 C23 0.5(5)
C26 C21 C22 C23 -179.9(5)
Cr2 C21 C22 C23 -61.6(3)
C25 C21 C22 C27 -177.1(5)
C26 C21 C22 C27 2.5(8)
Cr2 C21 C22 C27 120.8(5)
C25 C21 C22 Cr2 62.1(3)
C26 C21 C22 Cr2 -118.3(5)
Cr2 C21 C22 Cr2 0.0
C25 Cr2 C22 C23 78.8(3)
C24 Cr2 C22 C23 36.4(3)
C21 Cr2 C22 C23 116.8(4)
C14 Cr2 C22 C23 -142.8(3)
C23 Cr2 C22 C23 0.0000(10)
C12 Cr2 C22 C23 -62.5(4)
C13 Cr2 C22 C23 -100.2(3)
C15 Cr2 C22 C23 -179.6(3)
C11 Cr2 C22 C23 -34.(4)
C25 Cr2 C22 C21 -38.0(4)
C24 Cr2 C22 C21 -80.4(4)
C21 Cr2 C22 C21 0.0000(10)
C14 Cr2 C22 C21 100.4(4)
C23 Cr2 C22 C21 -116.8(4)
C12 Cr2 C22 C21 -179.3(3)
C13 Cr2 C22 C21 143.0(3)
C15 Cr2 C22 C21 63.6(5)
C11 Cr2 C22 C21 -151.(4)
C25 Cr2 C22 C27 -159.9(5)
C24 Cr2 C22 C27 157.7(5)
C21 Cr2 C22 C27 -121.9(6)
C14 Cr2 C22 C27 -21.5(5)
C23 Cr2 C22 C27 121.3(6)
C12 Cr2 C22 C27 58.7(6)
C13 Cr2 C22 C27 21.1(5)
C15 Cr2 C22 C27 -58.3(6)
C11 Cr2 C22 C27 87.(4)
C21 C22 C23 C24 0.1(5)
C27 C22 C23 C24 177.7(5)
Cr2 C22 C23 C24 -61.3(3)
C21 C22 C23 C28 179.8(5)
C27 C22 C23 C28 -2.5(8)
Cr2 C22 C23 C28 118.5(5)
C21 C22 C23 Cr2 61.3(3)
C27 C22 C23 Cr2 -121.0(5)
Cr2 C22 C23 Cr2 0.0
C25 Cr2 C23 C24 38.1(3)
C24 Cr2 C23 C24 0.0
C21 Cr2 C23 C24 81.1(4)
C14 Cr2 C23 C24 -177.9(4)
C12 Cr2 C23 C24 -100.1(4)
C13 Cr2 C23 C24 -141.9(3)
C15 Cr2 C23 C24 -67.(5)
C11 Cr2 C23 C24 -63.4(4)
C22 Cr2 C23 C24 119.0(4)
C25 Cr2 C23 C22 -80.9(3)
C24 Cr2 C23 C22 -119.0(4)
C21 Cr2 C23 C22 -37.9(3)
C14 Cr2 C23 C22 63.1(4)
C12 Cr2 C23 C22 140.9(3)
C13 Cr2 C23 C22 99.1(3)
C15 Cr2 C23 C22 174.(5)
C11 Cr2 C23 C22 177.6(3)
C22 Cr2 C23 C22 0.0
C25 Cr2 C23 C28 158.7(5)
C24 Cr2 C23 C28 120.6(6)
C21 Cr2 C23 C28 -158.3(5)
C14 Cr2 C23 C28 -57.3(6)
C12 Cr2 C23 C28 20.5(5)
C13 Cr2 C23 C28 -21.3(5)
C15 Cr2 C23 C28 54.(5)
C11 Cr2 C23 C28 57.2(6)
C22 Cr2 C23 C28 -120.4(6)
C22 C23 C24 C25 -0.6(6)
C28 C23 C24 C25 179.6(5)
Cr2 C23 C24 C25 -62.4(4)
C22 C23 C24 C29 179.3(5)
C28 C23 C24 C29 -0.5(8)
Cr2 C23 C24 C29 117.5(5)
C22 C23 C24 Cr2 61.8(3)
C28 C23 C24 Cr2 -118.0(5)
Cr2 C23 C24 Cr2 0.0
C25 Cr2 C24 C23 -116.5(5)
C21 Cr2 C24 C23 -79.1(3)
C14 Cr2 C24 C23 111.(10)
C23 Cr2 C24 C23 0.0
C12 Cr2 C24 C23 98.5(3)
C13 Cr2 C24 C23 62.1(4)
C15 Cr2 C24 C23 176.6(3)
C11 Cr2 C24 C23 140.5(3)
C22 Cr2 C24 C23 -36.7(3)
C25 Cr2 C24 C25 0.0
C21 Cr2 C24 C25 37.4(3)
C14 Cr2 C24 C25 -133.(10)
C23 Cr2 C24 C25 116.5(5)
C12 Cr2 C24 C25 -144.9(3)
C13 Cr2 C24 C25 178.7(3)
C15 Cr2 C24 C25 -66.9(5)
C11 Cr2 C24 C25 -103.0(3)
C22 Cr2 C24 C25 79.9(3)
C25 Cr2 C24 C29 122.4(7)
C21 Cr2 C24 C29 159.8(7)
C14 Cr2 C24 C29 -10.(10)
C23 Cr2 C24 C29 -121.0(8)
C12 Cr2 C24 C29 -22.5(7)
C13 Cr2 C24 C29 -58.9(7)
C15 Cr2 C24 C29 55.5(8)
C11 Cr2 C24 C29 19.5(7)
C22 Cr2 C24 C29 -157.7(7)
C23 C24 C25 C21 1.0(6)
C29 C24 C25 C21 -178.9(5)
Cr2 C24 C25 C21 -62.0(4)
C23 C24 C25 C30 -177.8(5)
C29 C24 C25 C30 2.3(9)
Cr2 C24 C25 C30 119.2(6)
C23 C24 C25 Cr2 63.0(3)
C29 C24 C25 Cr2 -116.9(6)
Cr2 C24 C25 Cr2 0.0
C22 C21 C25 C24 -0.9(6)
C26 C21 C25 C24 179.5(5)
Cr2 C21 C25 C24 62.0(4)
C22 C21 C25 C30 177.8(5)
C26 C21 C25 C30 -1.7(9)
Cr2 C21 C25 C30 -119.2(6)
C22 C21 C25 Cr2 -63.0(3)
C26 C21 C25 Cr2 117.5(6)
Cr2 C21 C25 Cr2 0.0
C24 Cr2 C25 C24 0.0
C21 Cr2 C25 C24 -118.0(5)
C14 Cr2 C25 C24 178.3(3)
C23 Cr2 C25 C24 -37.7(3)
C12 Cr2 C25 C24 58.4(5)
C13 Cr2 C25 C24 -37.(10)
C15 Cr2 C25 C24 139.8(3)
C11 Cr2 C25 C24 97.0(3)
C22 Cr2 C25 C24 -80.2(3)
C24 Cr2 C25 C21 118.0(5)
C21 Cr2 C25 C21 0.0
C14 Cr2 C25 C21 -63.7(4)
C23 Cr2 C25 C21 80.2(3)
C12 Cr2 C25 C21 176.4(3)
C13 Cr2 C25 C21 81.(10)
C15 Cr2 C25 C21 -102.3(3)
C11 Cr2 C25 C21 -145.0(3)
C22 Cr2 C25 C21 37.8(3)
C24 Cr2 C25 C30 -121.0(9)
C21 Cr2 C25 C30 121.0(9)
C14 Cr2 C25 C30 57.3(9)
C23 Cr2 C25 C30 -158.8(8)
C12 Cr2 C25 C30 -62.6(9)
C13 Cr2 C25 C30 -158.(10)
C15 Cr2 C25 C30 18.7(8)
C11 Cr2 C25 C30 -24.0(8)
C22 Cr2 C25 C30 158.8(8)
